data_2215591
loop_
_publ_author_name
'Guang Liang'
'Shu-Lin Yang'
'Xiao-Hui Wang'
'Yue-Ru Li'
'Xiao-Kun Li'

_publ_section_title
;
 (2<i>E</i>,6<i>E</i>)-2,6-Bis[(5-methylthiophen-2-yl)methylene]cyclohexanone
;
_journal_coeditor_code LH2505
_journal_issue 10
_journal_name_full 'Acta Crystallographica Section E'
_journal_page_first o4118
_journal_page_last o4118
_journal_paper_doi 10.1107/S160053680704531X
_journal_volume 63
_journal_year 2007
_chemical_formula_iupac 'C18 H18 O S2'
_chemical_formula_moiety 'C18 H18 O S2'
_chemical_formula_sum 'C18 H18 O S2'
_chemical_formula_weight 314.44
_chemical_melting_point 439.0(10)
_chemical_name_systematic
;
(2E,6E)-2,6-Bis[(5-methylthiophen-2-yl)methylene]cyclohexanone
;
_space_group_IT_number 14
_symmetry_cell_setting monoclinic
_symmetry_space_group_name_Hall '-P 2yn'
_symmetry_space_group_name_H-M 'P 1 21/n 1'
_atom_sites_solution_hydrogens geom
_atom_sites_solution_primary direct
_atom_sites_solution_secondary difmap
_audit_creation_method SHELXL97
_cell_angle_alpha 90.00
_cell_angle_beta 99.204(2)
_cell_angle_gamma 90.00
_cell_formula_units_Z 4
_cell_length_a 15.0631(19)
_cell_length_b 5.9790(8)
_cell_length_c 17.689(2)
_cell_measurement_reflns_used 2150
_cell_measurement_temperature 293(2)
_cell_measurement_theta_max 52.872
_cell_measurement_theta_min 4.665
_cell_volume 1572.6(3)
_computing_cell_refinement 'SAINT (Siemens, 1994)'
_computing_data_collection 'SMART (Siemens, 1996)'
_computing_data_reduction 'SAINT (Siemens, 1994)'
_computing_molecular_graphics 'SHELXTL (Sheldrick, 1999)'
_computing_publication_material 'SHELXTL (Sheldrick, 1999)'
_computing_structure_refinement 'SHELXL97 (Sheldrick, 1997)'
_computing_structure_solution 'SHELXS97 (Sheldrick, 1997)'
_diffrn_ambient_temperature 293(2)
_diffrn_measured_fraction_theta_full 0.995
_diffrn_measured_fraction_theta_max 0.995
_diffrn_measurement_device_type 'Bruker SMART CCD area-detector'
_diffrn_measurement_method '\f and \w'
_diffrn_radiation_monochromator graphite
_diffrn_radiation_source 'fine-focus sealed tube'
_diffrn_radiation_type MoK\a
_diffrn_radiation_wavelength 0.71073
_diffrn_reflns_av_R_equivalents 0.1177
_diffrn_reflns_av_sigmaI/netI 0.1018
_diffrn_reflns_limit_h_max 13
_diffrn_reflns_limit_h_min -19
_diffrn_reflns_limit_k_max 7
_diffrn_reflns_limit_k_min -7
_diffrn_reflns_limit_l_max 22
_diffrn_reflns_limit_l_min -22
_diffrn_reflns_number 8803
_diffrn_reflns_theta_full 27.00
_diffrn_reflns_theta_max 27.00
_diffrn_reflns_theta_min 1.94
_exptl_absorpt_coefficient_mu 0.334
_exptl_absorpt_correction_T_max 1.0000
_exptl_absorpt_correction_T_min 0.6931
_exptl_absorpt_correction_type multi-scan
_exptl_absorpt_process_details '(SADABS; Sheldrick, 1996)'
_exptl_crystal_colour yellow
_exptl_crystal_density_diffrn 1.328
_exptl_crystal_density_method 'not measured'
_exptl_crystal_description prismatic
_exptl_crystal_F_000 664
_exptl_crystal_size_max 0.495
_exptl_crystal_size_mid 0.327
_exptl_crystal_size_min 0.150
_refine_diff_density_max 0.479
_refine_diff_density_min -0.296
_refine_ls_extinction_method none
_refine_ls_goodness_of_fit_ref 0.959
_refine_ls_hydrogen_treatment constr
_refine_ls_matrix_type full
_refine_ls_number_parameters 192
_refine_ls_number_reflns 3419
_refine_ls_number_restraints 0
_refine_ls_restrained_S_all 0.959
_refine_ls_R_factor_all 0.0740
_refine_ls_R_factor_gt 0.0556
_refine_ls_shift/su_max 0.001
_refine_ls_shift/su_mean 0.000
_refine_ls_structure_factor_coef Fsqd
_refine_ls_weighting_details 'calc w = 1/[\s^2^(Fo^2^)+(0.0606P)^2^] where P=(Fo^2^+2Fc^2^)/3'
_refine_ls_weighting_scheme calc
_refine_ls_wR_factor_gt 0.1352
_refine_ls_wR_factor_ref 0.1436
_reflns_number_gt 2425
_reflns_number_total 3419
_reflns_threshold_expression I>2\s(I)
_cod_data_source_file lh2505.cif
_cod_data_source_block I
_cod_depositor_comments
;
The following automatic conversions were performed:

'_chemical_melting_point' value '438-440K' was changed to '439.0(10)'
- the average value was taken and precision was estimated.

Automatic conversion script
Id: cif_fix_values 1646 2011-03-28 12:23:43Z adriana 

The following automatic conversions were performed:

'_chemical_melting_point' value '438-440K' was changed to '439.0(10)'
- the average value was taken and precision was estimated.

Automatic conversion script
Id: cif_fix_values 1715 2011-07-08 13:25:40Z adriana 
;
_cod_original_cell_volume 1572.6(4)
_cod_original_sg_symbol_H-M 'P 21/n'
_cod_database_code 2215591
_cod_database_fobs_code 2215591

loop_
_symmetry_equiv_pos_as_xyz
'x, y, z'
'-x+1/2, y+1/2, -z+1/2'
'-x, -y, -z'
'x-1/2, -y-1/2, z-1/2'

loop_
_atom_site_type_symbol
_atom_site_label
_atom_site_fract_x
_atom_site_fract_y
_atom_site_fract_z
_atom_site_U_iso_or_equiv
_atom_site_adp_type
_atom_site_calc_flag
_atom_site_refinement_flags
_atom_site_occupancy
S S1 0.66053(5) 0.60400(10) 1.02262(4) 0.0457(2) Uani d . 1
S S2 0.42563(4) 0.72792(11) 0.53701(4) 0.0500(2) Uani d . 1
O O1 0.46099(14) 0.1525(3) 0.78293(11) 0.0650(6) Uani d . 1
C C1 0.49669(17) 0.3352(4) 0.78007(14) 0.0441(6) Uani d . 1
C C2 0.48304(16) 0.4675(4) 0.70766(13) 0.0428(6) Uani d . 1
C C3 0.53608(18) 0.6800(5) 0.70181(15) 0.0529(7) Uani d . 1
H H3A 0.4977 0.8077 0.7067 0.063 Uiso calc R 1
H H3B 0.5541 0.6869 0.6516 0.063 Uiso calc R 1
C C4 0.61929(19) 0.6951(5) 0.76260(15) 0.0599(8) Uani d . 1
H H4A 0.6625 0.5827 0.7528 0.072 Uiso calc R 1
H H4B 0.6469 0.8409 0.7603 0.072 Uiso calc R 1
C C5 0.59505(19) 0.6594(5) 0.84138(14) 0.0540(7) Uani d . 1
H H5A 0.6488 0.6735 0.8794 0.065 Uiso calc R 1
H H5B 0.5530 0.7743 0.8514 0.065 Uiso calc R 1
C C6 0.55374(16) 0.4335(4) 0.84869(13) 0.0416(6) Uani d . 1
C C7 0.56103(16) 0.3136(4) 0.91373(14) 0.0417(6) Uani d . 1
H H7 0.5328 0.1750 0.9078 0.050 Uiso calc R 1
C C8 0.60433(16) 0.3593(4) 0.99076(14) 0.0405(6) Uani d . 1
C C9 0.60517(18) 0.2174(4) 1.05115(15) 0.0485(6) Uani d . 1
H H9 0.5785 0.0767 1.0465 0.058 Uiso calc R 1
C C10 0.64957(18) 0.3018(5) 1.12083(15) 0.0523(7) Uani d . 1
H H10 0.6549 0.2228 1.1666 0.063 Uiso calc R 1
C C11 0.68413(17) 0.5092(5) 1.11535(14) 0.0475(6) Uani d . 1
C C12 0.7374(2) 0.6518(5) 1.17666(16) 0.0664(8) Uani d . 1
H H12A 0.7129 0.6373 1.2233 0.100 Uiso calc R 1
H H12B 0.7343 0.8054 1.1606 0.100 Uiso calc R 1
H H12C 0.7990 0.6038 1.1852 0.100 Uiso calc R 1
C C13 0.42223(17) 0.3906(4) 0.64973(14) 0.0449(6) Uani d . 1
H H13 0.3942 0.2582 0.6604 0.054 Uiso calc R 1
C C14 0.39269(16) 0.4772(4) 0.57379(13) 0.0431(6) Uani d . 1
C C15 0.33238(17) 0.3723(4) 0.51864(15) 0.0491(6) Uani d . 1
H H15 0.3056 0.2361 0.5266 0.059 Uiso calc R 1
C C16 0.31508(17) 0.4888(5) 0.44959(15) 0.0515(6) Uani d . 1
H H16 0.2764 0.4359 0.4071 0.062 Uiso calc R 1
C C17 0.35950(16) 0.6853(4) 0.44977(14) 0.0457(6) Uani d . 1
C C18 0.3575(2) 0.8562(5) 0.38763(16) 0.0616(8) Uani d . 1
H H18A 0.3248 0.7977 0.3407 0.092 Uiso calc R 1
H H18B 0.4179 0.8909 0.3807 0.092 Uiso calc R 1
H H18C 0.3285 0.9894 0.4016 0.092 Uiso calc R 1

loop_
_atom_site_aniso_label
_atom_site_aniso_U_11
_atom_site_aniso_U_22
_atom_site_aniso_U_33
_atom_site_aniso_U_12
_atom_site_aniso_U_13
_atom_site_aniso_U_23
S1 0.0494(4) 0.0454(4) 0.0407(4) -0.0035(3) 0.0025(3) 0.0017(3)
S2 0.0466(4) 0.0566(4) 0.0437(4) -0.0097(3) -0.0021(3) 0.0006(3)
O1 0.0870(16) 0.0497(11) 0.0512(12) -0.0167(10) -0.0104(10) 0.0022(9)
C1 0.0469(15) 0.0414(14) 0.0422(14) -0.0026(11) 0.0012(11) -0.0019(10)
C2 0.0405(14) 0.0490(14) 0.0383(13) -0.0016(11) 0.0043(10) -0.0025(11)
C3 0.0497(16) 0.0669(17) 0.0391(14) -0.0130(13) -0.0023(11) 0.0048(12)
C4 0.0556(18) 0.0796(19) 0.0416(16) -0.0251(15) -0.0016(12) 0.0056(13)
C5 0.0581(18) 0.0630(17) 0.0378(14) -0.0171(13) -0.0015(12) 0.0037(12)
C6 0.0391(14) 0.0456(14) 0.0396(13) -0.0003(11) 0.0044(10) -0.0006(10)
C7 0.0390(14) 0.0408(13) 0.0446(14) -0.0001(10) 0.0047(11) 0.0004(10)
C8 0.0342(13) 0.0420(14) 0.0445(14) 0.0010(10) 0.0034(10) 0.0030(10)
C9 0.0440(15) 0.0463(15) 0.0533(16) -0.0019(11) 0.0020(12) 0.0093(11)
C10 0.0539(17) 0.0612(17) 0.0401(15) 0.0029(13) 0.0018(12) 0.0123(12)
C11 0.0440(15) 0.0577(16) 0.0393(14) 0.0059(12) 0.0015(11) 0.0004(11)
C12 0.071(2) 0.080(2) 0.0450(17) -0.0059(17) -0.0024(14) -0.0083(14)
C13 0.0434(14) 0.0484(15) 0.0425(14) -0.0041(11) 0.0052(11) -0.0023(11)
C14 0.0372(13) 0.0494(14) 0.0424(14) -0.0036(11) 0.0050(10) -0.0046(11)
C15 0.0403(15) 0.0564(16) 0.0490(15) -0.0085(12) 0.0028(11) -0.0031(12)
C16 0.0414(15) 0.0676(17) 0.0421(15) -0.0013(13) -0.0038(11) -0.0093(12)
C17 0.0363(14) 0.0595(16) 0.0398(14) -0.0005(12) 0.0018(10) -0.0023(11)
C18 0.0581(19) 0.073(2) 0.0516(17) 0.0001(15) 0.0025(14) 0.0088(14)

loop_
_atom_type_symbol
_atom_type_description
_atom_type_scat_dispersion_real
_atom_type_scat_dispersion_imag
_atom_type_scat_source
C C 0.0033 0.0016 'International Tables Vol C Tables 4.2.6.8 and 6.1.1.4'
H H 0.0000 0.0000 'International Tables Vol C Tables 4.2.6.8 and 6.1.1.4'
O O 0.0106 0.0060 'International Tables Vol C Tables 4.2.6.8 and 6.1.1.4'
S S 0.1246 0.1234 'International Tables Vol C Tables 4.2.6.8 and 6.1.1.4'

loop_
_geom_angle_atom_site_label_1
_geom_angle_atom_site_label_2
_geom_angle_atom_site_label_3
_geom_angle
C11 S1 C8 92.72(12)
C17 S2 C14 92.81(12)
O1 C1 C6 121.2(2)
O1 C1 C2 120.6(2)
C6 C1 C2 118.2(2)
C13 C2 C1 117.2(2)
C13 C2 C3 122.6(2)
C1 C2 C3 120.2(2)
C2 C3 C4 112.7(2)
C2 C3 H3A 109.0
C4 C3 H3A 109.0
C2 C3 H3B 109.0
C4 C3 H3B 109.0
H3A C3 H3B 107.8
C5 C4 C3 110.5(2)
C5 C4 H4A 109.5
C3 C4 H4A 109.5
C5 C4 H4B 109.5
C3 C4 H4B 109.5
H4A C4 H4B 108.1
C6 C5 C4 111.8(2)
C6 C5 H5A 109.3
C4 C5 H5A 109.3
C6 C5 H5B 109.3
C4 C5 H5B 109.3
H5A C5 H5B 107.9
C7 C6 C1 116.3(2)
C7 C6 C5 125.1(2)
C1 C6 C5 118.5(2)
C6 C7 C8 132.2(2)
C6 C7 H7 113.9
C8 C7 H7 113.9
C9 C8 C7 124.7(2)
C9 C8 S1 109.08(19)
C7 C8 S1 126.15(18)
C8 C9 C10 114.2(2)
C8 C9 H9 122.9
C10 C9 H9 122.9
C11 C10 C9 113.7(2)
C11 C10 H10 123.1
C9 C10 H10 123.1
C10 C11 C12 129.3(2)
C10 C11 S1 110.32(19)
C12 C11 S1 120.4(2)
C11 C12 H12A 109.5
C11 C12 H12B 109.5
H12A C12 H12B 109.5
C11 C12 H12C 109.5
H12A C12 H12C 109.5
H12B C12 H12C 109.5
C2 C13 C14 131.3(2)
C2 C13 H13 114.4
C14 C13 H13 114.4
C15 C14 C13 124.6(2)
C15 C14 S2 108.91(19)
C13 C14 S2 126.47(18)
C14 C15 C16 113.8(2)
C14 C15 H15 123.1
C16 C15 H15 123.1
C17 C16 C15 114.1(2)
C17 C16 H16 122.9
C15 C16 H16 122.9
C16 C17 C18 129.7(2)
C16 C17 S2 110.30(19)
C18 C17 S2 120.0(2)
C17 C18 H18A 109.5
C17 C18 H18B 109.5
H18A C18 H18B 109.5
C17 C18 H18C 109.5
H18A C18 H18C 109.5
H18B C18 H18C 109.5

loop_
_geom_bond_atom_site_label_1
_geom_bond_atom_site_label_2
_geom_bond_distance
S1 C11 1.718(2)
S1 C8 1.738(2)
S2 C17 1.717(2)
S2 C14 1.738(2)
O1 C1 1.222(3)
C1 C6 1.491(3)
C1 C2 1.491(3)
C2 C13 1.342(3)
C2 C3 1.513(3)
C3 C4 1.518(3)
C3 H3A 0.9700
C3 H3B 0.9700
C4 C5 1.511(4)
C4 H4A 0.9700
C4 H4B 0.9700
C5 C6 1.501(3)
C5 H5A 0.9700
C5 H5B 0.9700
C6 C7 1.345(3)
C7 C8 1.440(3)
C7 H7 0.9300
C8 C9 1.363(3)
C9 C10 1.399(4)
C9 H9 0.9300
C10 C11 1.355(4)
C10 H10 0.9300
C11 C12 1.506(4)
C12 H12A 0.9600
C12 H12B 0.9600
C12 H12C 0.9600
C13 C14 1.442(3)
C13 H13 0.9300
C14 C15 1.374(3)
C15 C16 1.394(4)
C15 H15 0.9300
C16 C17 1.352(4)
C16 H16 0.9300
C17 C18 1.497(4)
C18 H18A 0.9600
C18 H18B 0.9600
C18 H18C 0.9600

loop_
_geom_torsion_atom_site_label_1
_geom_torsion_atom_site_label_2
_geom_torsion_atom_site_label_3
_geom_torsion_atom_site_label_4
_geom_torsion
O1 C1 C2 C13 7.8(4)
C6 C1 C2 C13 -171.3(2)
O1 C1 C2 C3 -172.7(3)
C6 C1 C2 C3 8.2(3)
C13 C2 C3 C4 -161.9(3)
C1 C2 C3 C4 18.6(4)
C2 C3 C4 C5 -52.5(3)
C3 C4 C5 C6 60.4(3)
O1 C1 C6 C7 -2.1(4)
C2 C1 C6 C7 177.1(2)
O1 C1 C6 C5 -179.6(3)
C2 C1 C6 C5 -0.4(3)
C4 C5 C6 C7 149.1(3)
C4 C5 C6 C1 -33.6(3)
C1 C6 C7 C8 -175.5(2)
C5 C6 C7 C8 1.8(4)
C6 C7 C8 C9 179.8(2)
C6 C7 C8 S1 1.9(4)
C11 S1 C8 C9 0.4(2)
C11 S1 C8 C7 178.6(2)
C7 C8 C9 C10 -178.3(2)
S1 C8 C9 C10 -0.1(3)
C8 C9 C10 C11 -0.4(3)
C9 C10 C11 C12 -178.7(3)
C9 C10 C11 S1 0.6(3)
C8 S1 C11 C10 -0.6(2)
C8 S1 C11 C12 178.8(2)
C1 C2 C13 C14 179.4(2)
C3 C2 C13 C14 -0.1(4)
C2 C13 C14 C15 176.4(3)
C2 C13 C14 S2 -4.2(4)
C17 S2 C14 C15 -0.5(2)
C17 S2 C14 C13 -180.0(2)
C13 C14 C15 C16 -179.6(2)
S2 C14 C15 C16 0.9(3)
C14 C15 C16 C17 -1.1(3)
C15 C16 C17 C18 -179.2(3)
C15 C16 C17 S2 0.7(3)
C14 S2 C17 C16 -0.1(2)
C14 S2 C17 C18 179.8(2)

loop_
_cod_related_entry_id
_cod_related_entry_database
_cod_related_entry_code
1 ChemSpider 1825679
